data_4100235
_journal_name_full 'Journal of the American Chemical Society'
_journal_year 2005
_chemical_formula_moiety '2(C40 H38 F N2 O7 P), C7H8'
_chemical_formula_sum 'C43.5 H60 F N2 O7 P'
_chemical_formula_weight 772.90
_chemical_melting_point '235-7 C'
_space_group_IT_number 1
_symmetry_cell_setting triclinic
_symmetry_space_group_name_Hall 'P 1'
_symmetry_space_group_name_H-M 'P 1'
_cell_angle_alpha 88.0654(16)
_cell_angle_beta 79.5006(18)
_cell_angle_gamma 89.938(4)
_cell_formula_units_Z 2
_cell_length_a 9.7920(5)
_cell_length_b 11.3547(5)
_cell_length_c 21.4063(11)
_cell_measurement_temperature 293(2)
_cell_volume 2338.8(2)
_diffrn_ambient_temperature 293(2)
_exptl_crystal_density_diffrn 1.097
_cod_depositor_comments
;
The following automatic conversions were performed:
'_symmetry_cell_setting' value 'Triclinic' changed to 'triclinic'
according to '/home/saulius/struct/CIF-dictionaries/cif_core.dic'
dictionary named 'cif_core.dic' version 2.4.1 from 2010-06-29.

Automatic conversion script
Id: cif_fix_enum 1527 2010-12-29 10:47:43Z saulius 
;
_cod_original_formula_sum 'C43.50 H60 F N2 O7 P'
_cod_database_code 4100235

loop_
_symmetry_equiv_pos_as_xyz
'x, y, z'

loop_
_atom_site_label
_atom_site_type_symbol
_atom_site_fract_x
_atom_site_fract_y
_atom_site_fract_z
_atom_site_U_iso_or_equiv
_atom_site_adp_type
_atom_site_occupancy
_atom_site_symmetry_multiplicity
_atom_site_calc_flag
_atom_site_refinement_flags
_atom_site_disorder_assembly
_atom_site_disorder_group
P1 P 1.2339(2) 0.40806(19) 0.57546(12) 0.0384(6) Uani 1 1 d . . .
F1 F 1.2222(5) 0.4337(5) 0.6498(3) 0.0510(14) Uani 1 1 d . . .
O1 O 1.0512(6) 0.5893(6) 0.4271(3) 0.0493(17) Uani 1 1 d . . .
O2 O 1.0822(6) 0.4728(5) 0.5815(3) 0.0390(15) Uani 1 1 d . . .
O3 O 1.2467(6) 0.3768(5) 0.5004(3) 0.0425(15) Uani 1 1 d . . .
O4 O 0.8228(8) 0.7928(6) 0.3838(4) 0.067(2) Uani 1 1 d . . .
O5 O 0.5076(7) 0.5367(7) 0.3339(4) 0.067(2) Uani 1 1 d . . .
O6 O 1.2383(5) 0.2705(5) 0.5857(3) 0.0385(14) Uani 1 1 d . . .
O7 O 1.3711(6) 0.4915(5) 0.5572(3) 0.0440(16) Uani 1 1 d . . .
N1 N 0.8085(8) 0.6087(7) 0.4319(4) 0.047(2) Uani 1 1 d . . .
N2 N 0.6650(8) 0.6650(7) 0.3629(4) 0.048(2) Uani 1 1 d . . .
H2 H 0.6309 0.7201 0.3419 0.058 Uiso 1 1 calc R . .
C1 C 0.9225(9) 0.6375(8) 0.4637(5) 0.047(2) Uani 1 1 d . . .
H1 H 0.9311 0.7233 0.4653 0.057 Uiso 1 1 calc R . .
C2 C 0.9071(9) 0.5815(8) 0.5323(5) 0.046(2) Uani 1 1 d . . .
H2A H 0.9199 0.6399 0.5628 0.055 Uiso 1 1 calc R . .
H2B H 0.8171 0.5439 0.5456 0.055 Uiso 1 1 calc R . .
C3 C 1.0258(8) 0.4899(8) 0.5242(4) 0.038(2) Uani 1 1 d . . .
H3 H 0.9952 0.4150 0.5098 0.045 Uiso 1 1 calc R . .
C4 C 1.1309(9) 0.5508(8) 0.4732(5) 0.043(2) Uani 1 1 d . . .
H4 H 1.1725 0.6183 0.4903 0.052 Uiso 1 1 calc R . .
C5 C 1.2395(9) 0.4639(9) 0.4485(5) 0.050(3) Uani 1 1 d . . .
H5A H 1.2155 0.4253 0.4122 0.060 Uiso 1 1 calc R . .
H5B H 1.3285 0.5031 0.4353 0.060 Uiso 1 1 calc R . .
C6 C 0.7718(10) 0.6959(9) 0.3902(5) 0.046(2) Uani 1 1 d . . .
C7 C 0.6020(9) 0.5538(8) 0.3642(4) 0.042(2) Uani 1 1 d . . .
C8 C 0.6565(10) 0.4637(8) 0.4037(5) 0.046(2) Uani 1 1 d . . .
C9 C 0.7579(9) 0.4984(8) 0.4331(5) 0.043(2) Uani 1 1 d . . .
H9 H 0.7970 0.4413 0.4566 0.052 Uiso 1 1 calc R . .
C10 C 0.6036(11) 0.3426(9) 0.4061(6) 0.059(3) Uani 1 1 d . . .
H10A H 0.5312 0.3388 0.3814 0.089 Uiso 1 1 calc R . .
H10B H 0.5672 0.3190 0.4494 0.089 Uiso 1 1 calc R . .
H10C H 0.6777 0.2909 0.3891 0.089 Uiso 1 1 calc R . .
C11 C 1.2865(9) 0.2118(8) 0.6408(4) 0.039(2) Uani 1 1 d . . .
C12 C 1.1961(10) 0.1390(8) 0.6828(5) 0.049(3) Uani 1 1 d . . .
C13 C 1.2490(11) 0.0917(9) 0.7324(5) 0.058(3) Uani 1 1 d . . .
H13 H 1.1903 0.0433 0.7614 0.070 Uiso 1 1 calc R . .
C14 C 1.3807(11) 0.1086(10) 0.7437(5) 0.057(3) Uani 1 1 d . . .
C15 C 1.4655(11) 0.1767(10) 0.6980(5) 0.056(3) Uani 1 1 d . . .
H15 H 1.5569 0.1878 0.7030 0.067 Uiso 1 1 calc R . .
C16 C 1.4248(9) 0.2297(8) 0.6454(5) 0.041(2) Uani 1 1 d . . .
C17 C 1.5254(9) 0.3016(8) 0.5981(5) 0.042(2) Uani 1 1 d . . .
H17 H 1.4834 0.3084 0.5599 0.050 Uiso 1 1 calc R . .
C18 C 1.5375(8) 0.4247(8) 0.6184(5) 0.040(2) Uani 1 1 d . . .
C19 C 1.6264(9) 0.4503(9) 0.6634(5) 0.051(3) Uani 1 1 d . . .
H19 H 1.6782 0.3894 0.6774 0.061 Uiso 1 1 calc R . .
C20 C 1.6377(10) 0.5619(9) 0.6866(6) 0.056(3) Uani 1 1 d . . .
C21 C 1.5641(11) 0.6513(10) 0.6591(6) 0.059(3) Uani 1 1 d . . .
H21 H 1.5740 0.7277 0.6721 0.071 Uiso 1 1 calc R . .
C22 C 1.4780(10) 0.6364(8) 0.6143(5) 0.048(2) Uani 1 1 d . . .
C23 C 1.4614(9) 0.5204(8) 0.5989(5) 0.045(2) Uani 1 1 d . . .
C24 C 1.0433(10) 0.1154(11) 0.6765(7) 0.069(3) Uani 1 1 d . . .
C25 C 1.4334(13) 0.0607(12) 0.8056(7) 0.099(5) Uani 1 1 d D . .
C26 C 1.7212(11) 0.5861(10) 0.7352(6) 0.071(3) Uani 1 1 d D . .
C27 C 1.4166(10) 0.7410(8) 0.5857(5) 0.048(2) Uani 1 1 d . . .
C28 C 1.6643(11) 0.2405(11) 0.5771(6) 0.066(3) Uani 1 1 d . . .
H28A H 1.6481 0.1619 0.5647 0.099 Uiso 1 1 calc R . .
H28B H 1.7145 0.2371 0.6117 0.099 Uiso 1 1 calc R . .
H28C H 1.7176 0.2839 0.5417 0.099 Uiso 1 1 calc R . .
C29 C 0.9543(13) 0.2252(13) 0.6948(9) 0.110(6) Uani 1 1 d . . .
H29A H 0.8605 0.2104 0.6898 0.165 Uiso 1 1 calc R . .
H29B H 0.9914 0.2912 0.6679 0.165 Uiso 1 1 calc R . .
H29C H 0.9556 0.2423 0.7383 0.165 Uiso 1 1 calc R . .
C30 C 1.0332(13) 0.0823(13) 0.6057(6) 0.079(4) Uani 1 1 d . . .
H30A H 0.9378 0.0688 0.6029 0.118 Uiso 1 1 calc R . .
H30B H 1.0858 0.0122 0.5947 0.118 Uiso 1 1 calc R . .
H30C H 1.0699 0.1460 0.5769 0.118 Uiso 1 1 calc R . .
C31 C 0.9809(13) 0.0147(15) 0.7209(9) 0.117(7) Uani 1 1 d . . .
H31A H 0.8870 0.0011 0.7157 0.175 Uiso 1 1 calc R . .
H31B H 0.9818 0.0346 0.7641 0.175 Uiso 1 1 calc R . .
H31C H 1.0345 -0.0553 0.7112 0.175 Uiso 1 1 calc R . .
C32 C 1.297(3) 0.027(3) 0.8594(14) 0.106(10) Uiso 0.50 1 d PD . .
C33 C 1.574(2) -0.016(2) 0.7820(13) 0.075(7) Uiso 0.50 1 d PD . .
C34 C 1.550(3) 0.149(4) 0.824(2) 0.157(17) Uiso 0.50 1 d PD . .
C32A C 1.332(4) -0.047(3) 0.8385(19) 0.129(13) Uiso 0.50 1 d PD . .
C33A C 1.603(2) 0.062(3) 0.7937(19) 0.123(12) Uiso 0.50 1 d PD . .
C34A C 1.461(3) 0.169(2) 0.8500(14) 0.089(8) Uiso 0.50 1 d PD . .
C35 C 1.837(3) 0.493(3) 0.7477(16) 0.103(10) Uiso 0.50 1 d PD . .
C36 C 1.841(3) 0.676(2) 0.7011(16) 0.103(9) Uiso 0.50 1 d PD . .
C37 C 1.626(3) 0.612(3) 0.8022(12) 0.105(10) Uiso 0.50 1 d PD . .
C35A C 1.724(4) 0.476(3) 0.7859(15) 0.118(11) Uiso 0.50 1 d PD . .
C36A C 1.884(2) 0.572(3) 0.7102(16) 0.105(10) Uiso 0.50 1 d PD . .
C37A C 1.675(3) 0.703(2) 0.7726(15) 0.107(10) Uiso 0.50 1 d PD . .
C38 C 1.4653(16) 0.8607(11) 0.6076(8) 0.089(5) Uani 1 1 d . . .
H38A H 1.4234 0.9242 0.5872 0.133 Uiso 1 1 calc R . .
H38B H 1.5646 0.8669 0.5962 0.133 Uiso 1 1 calc R . .
H38C H 1.4380 0.8648 0.6529 0.133 Uiso 1 1 calc R . .
C39 C 1.4573(11) 0.7435(10) 0.5150(6) 0.062(3) Uani 1 1 d . . .
H39A H 1.4171 0.8112 0.4974 0.094 Uiso 1 1 calc R . .
H39B H 1.4244 0.6732 0.4988 0.094 Uiso 1 1 calc R . .
H39C H 1.5567 0.7478 0.5034 0.094 Uiso 1 1 calc R . .
C40 C 1.2576(13) 0.7405(11) 0.6098(7) 0.075(4) Uani 1 1 d . . .
H40A H 1.2171 0.8071 0.5913 0.112 Uiso 1 1 calc R . .
H40B H 1.2389 0.7450 0.6553 0.112 Uiso 1 1 calc R . .
H40C H 1.2182 0.6692 0.5978 0.112 Uiso 1 1 calc R . .
P2 P 0.5829(2) -0.0703(2) 0.23182(12) 0.0395(6) Uani 1 1 d . . .
F2 F 0.5945(5) -0.0380(5) 0.1566(3) 0.0492(14) Uani 1 1 d . . .
O11 O 0.7657(6) 0.0926(6) 0.3788(3) 0.0489(17) Uani 1 1 d . . .
O12 O 0.7308(6) -0.0070(5) 0.2259(3) 0.0444(16) Uani 1 1 d . . .
O13 O 0.5677(6) -0.1135(5) 0.3068(3) 0.0439(16) Uani 1 1 d . . .
O14 O 0.9917(8) 0.2909(6) 0.4234(4) 0.067(2) Uani 1 1 d . . .
O15 O 1.3101(8) 0.0285(7) 0.4737(4) 0.072(2) Uani 1 1 d . . .
O16 O 0.5751(5) -0.2050(4) 0.2217(3) 0.0291(13) Uani 1 1 d . . .
O17 O 0.4456(6) 0.0078(5) 0.2488(3) 0.0446(16) Uani 1 1 d . . .
N3 N 1.0048(7) 0.1114(6) 0.3752(4) 0.0428(19) Uani 1 1 d . . .
N4 N 1.1540(8) 0.1583(7) 0.4451(4) 0.048(2) Uani 1 1 d . . .
H4A H 1.1888 0.2103 0.4660 0.057 Uiso 1 1 calc R . .
C41 C 0.8909(9) 0.1425(8) 0.3429(5) 0.048(3) Uani 1 1 d . . .
H41 H 0.8818 0.2285 0.3414 0.058 Uiso 1 1 calc R . .
C42 C 0.9110(9) 0.0988(8) 0.2749(5) 0.045(2) Uani 1 1 d . . .
H42A H 1.0018 0.0638 0.2621 0.054 Uiso 1 1 calc R . .
H42B H 0.8984 0.1617 0.2447 0.054 Uiso 1 1 calc R . .
C43 C 0.7941(9) 0.0059(9) 0.2818(5) 0.046(2) Uani 1 1 d . . .
H43 H 0.8263 -0.0705 0.2960 0.055 Uiso 1 1 calc R . .
C44 C 0.6883(10) 0.0568(8) 0.3331(4) 0.042(2) Uani 1 1 d . . .
H44 H 0.6467 0.1264 0.3157 0.050 Uiso 1 1 calc R . .
C45 C 0.5759(10) -0.0319(10) 0.3578(5) 0.054(3) Uani 1 1 d . . .
H45A H 0.5975 -0.0747 0.3947 0.064 Uiso 1 1 calc R . .
H45B H 0.4877 0.0076 0.3701 0.064 Uiso 1 1 calc R . .
C46 C 1.0417(11) 0.1926(9) 0.4168(5) 0.051(3) Uani 1 1 d . . .
C47 C 1.2123(10) 0.0508(10) 0.4424(5) 0.051(3) Uani 1 1 d . . .
C48 C 1.1628(8) -0.0377(7) 0.4044(5) 0.039(2) Uani 1 1 d . . .
C49 C 1.0553(11) -0.0014(8) 0.3737(5) 0.049(2) Uani 1 1 d . . .
H49 H 1.0158 -0.0564 0.3510 0.059 Uiso 1 1 calc R . .
C50 C 1.2152(12) -0.1559(8) 0.3998(5) 0.054(3) Uani 1 1 d . . .
H50A H 1.2888 -0.1643 0.4237 0.081 Uiso 1 1 calc R . .
H50B H 1.2500 -0.1720 0.3561 0.081 Uiso 1 1 calc R . .
H50C H 1.1417 -0.2104 0.4166 0.081 Uiso 1 1 calc R . .
C51 C 0.5287(9) -0.2590(8) 0.1675(5) 0.043(2) Uani 1 1 d . . .
C52 C 0.6200(10) -0.3281(9) 0.1249(5) 0.051(3) Uani 1 1 d . . .
C53 C 0.5706(12) -0.3692(11) 0.0745(5) 0.064(3) Uani 1 1 d . . .
H53 H 0.6299 -0.4128 0.0451 0.077 Uiso 1 1 calc R . .
C54 C 0.4317(12) -0.3491(10) 0.0640(6) 0.062(3) Uani 1 1 d . . .
C55 C 0.3453(10) -0.2908(10) 0.1080(5) 0.057(3) Uani 1 1 d . . .
H55 H 0.2531 -0.2819 0.1036 0.068 Uiso 1 1 calc R . .
C56 C 0.3905(9) -0.2418(8) 0.1618(6) 0.051(3) Uani 1 1 d . . .
C57 C 0.2917(9) -0.1745(8) 0.2097(5) 0.044(2) Uani 1 1 d . . .
H57 H 0.3316 -0.1736 0.2484 0.053 Uiso 1 1 calc R . .
C58 C 0.2757(9) -0.0455(8) 0.1885(5) 0.047(2) Uani 1 1 d . . .
C59 C 0.1906(10) -0.0202(9) 0.1427(6) 0.056(3) Uani 1 1 d . . .
H59 H 0.1428 -0.0797 0.1269 0.067 Uiso 1 1 calc R . .
C60 C 0.1813(10) 0.0970(11) 0.1223(6) 0.060(3) Uani 1 1 d . . .
C61 C 0.2472(11) 0.1817(10) 0.1472(5) 0.056(3) Uani 1 1 d . . .
H61 H 0.2338 0.2596 0.1350 0.067 Uiso 1 1 calc R . .
C62 C 0.3390(10) 0.1582(9) 0.1926(5) 0.053(3) Uani 1 1 d . . .
C63 C 0.3541(8) 0.0406(8) 0.2065(4) 0.038(2) Uani 1 1 d . . .
C64 C 0.7697(10) -0.3539(10) 0.1308(6) 0.060(3) Uani 1 1 d . . .
C65 C 0.3848(12) -0.3932(11) 0.0060(6) 0.075(4) Uani 1 1 d D . .
C66 C 0.0913(10) 0.1267(10) 0.0722(6) 0.069(3) Uani 1 1 d D . .
C67 C 0.4025(10) 0.2646(9) 0.2199(6) 0.055(3) Uani 1 1 d . . .
C68 C 0.1468(10) -0.2371(10) 0.2278(6) 0.061(3) Uani 1 1 d . . .
H68A H 0.0864 -0.1912 0.2580 0.091 Uiso 1 1 calc R . .
H68B H 0.1582 -0.3140 0.2461 0.091 Uiso 1 1 calc R . .
H68C H 0.1069 -0.2445 0.1903 0.091 Uiso 1 1 calc R . .
C69 C 0.8607(12) -0.2448(13) 0.1111(10) 0.119(7) Uani 1 1 d . . .
H69A H 0.8252 -0.1805 0.1372 0.178 Uiso 1 1 calc R . .
H69B H 0.8601 -0.2238 0.0674 0.178 Uiso 1 1 calc R . .
H69C H 0.9541 -0.2615 0.1165 0.178 Uiso 1 1 calc R . .
C70 C 0.7764(15) -0.3925(14) 0.2016(7) 0.088(4) Uani 1 1 d . . .
H70A H 0.7408 -0.3305 0.2293 0.132 Uiso 1 1 calc R . .
H70B H 0.8710 -0.4081 0.2053 0.132 Uiso 1 1 calc R . .
H70C H 0.7215 -0.4625 0.2133 0.132 Uiso 1 1 calc R . .
C71 C 0.8250(14) -0.4519(15) 0.0888(9) 0.108(6) Uani 1 1 d . . .
H71A H 0.9193 -0.4677 0.0929 0.162 Uiso 1 1 calc R . .
H71B H 0.8217 -0.4298 0.0454 0.162 Uiso 1 1 calc R . .
H71C H 0.7694 -0.5214 0.1010 0.162 Uiso 1 1 calc R . .
C72 C 0.514(3) -0.441(3) -0.0450(14) 0.102(9) Uiso 0.50 1 d PD . .
C73 C 0.299(4) -0.513(3) 0.028(3) 0.167(19) Uiso 0.50 1 d PD . .
C74 C 0.324(3) -0.280(2) -0.0271(16) 0.091(8) Uiso 0.50 1 d PD . .
C72A C 0.471(3) -0.507(2) -0.0210(17) 0.109(10) Uiso 0.50 1 d PD . .
C73A C 0.233(2) -0.452(3) 0.0275(13) 0.076(7) Uiso 0.50 1 d PD . .
C74A C 0.410(6) -0.298(4) -0.053(2) 0.21(3) Uiso 0.50 1 d PD . .
C75 C 0.182(3) 0.191(2) 0.0131(12) 0.080(7) Uiso 0.50 1 d PD . .
C76 C -0.035(3) 0.042(3) 0.0719(19) 0.123(12) Uiso 0.50 1 d PD . .
C77 C -0.007(2) 0.233(2) 0.0963(13) 0.077(7) Uiso 0.50 1 d PD . .
C75A C 0.199(8) 0.234(6) 0.065(2) 0.28(4) Uiso 0.50 1 d PD . .
C76A C 0.071(4) 0.014(3) 0.0333(17) 0.127(12) Uiso 0.50 1 d PD . .
C77A C -0.069(2) 0.136(3) 0.098(2) 0.132(13) Uiso 0.50 1 d PD . .
C78 C 0.3567(15) 0.3838(11) 0.2014(7) 0.082(4) Uani 1 1 d . . .
H78A H 0.4023 0.4426 0.2215 0.123 Uiso 1 1 calc R . .
H78B H 0.2580 0.3902 0.2146 0.123 Uiso 1 1 calc R . .
H78C H 0.3804 0.3954 0.1561 0.123 Uiso 1 1 calc R . .
C79 C 0.3585(13) 0.2534(10) 0.2924(7) 0.072(4) Uani 1 1 d . . .
H79A H 0.3865 0.1780 0.3072 0.109 Uiso 1 1 calc R . .
H79B H 0.2594 0.2603 0.3036 0.109 Uiso 1 1 calc R . .
H79C H 0.4019 0.3147 0.3117 0.109 Uiso 1 1 calc R . .
C80 C 0.5641(9) 0.2650(8) 0.1974(5) 0.074(4) Uani 1 1 d . . .
H80A H 0.6009 0.1904 0.2087 0.111 Uiso 1 1 calc R . .
H80B H 0.6046 0.3268 0.2177 0.111 Uiso 1 1 calc R . .
H80C H 0.5856 0.2779 0.1521 0.111 Uiso 1 1 calc R . .
C1S C 0.6157(9) 0.9555(8) 0.0110(5) 0.167(9) Uiso 1 1 d R . .
C2S C 0.6057(9) 1.0757(8) 0.0213(5) 0.223(14) Uiso 1 1 d R . .
C3S C 0.6904(9) 1.1547(8) -0.0193(5) 0.261(17) Uiso 1 1 d R . .
C4S C 0.7850(9) 1.1136(8) -0.0703(5) 0.171(9) Uiso 1 1 d R . .
C5S C 0.7950(9) 0.9935(8) -0.0805(5) 0.217(13) Uiso 1 1 d R . .
C6S C 0.7104(9) 0.9144(8) -0.0399(5) 0.201(12) Uiso 1 1 d R . .

loop_
_atom_site_aniso_label
_atom_site_aniso_U_11
_atom_site_aniso_U_22
_atom_site_aniso_U_33
_atom_site_aniso_U_23
_atom_site_aniso_U_13
_atom_site_aniso_U_12
P1 0.0392(12) 0.0315(13) 0.0486(16) -0.0016(10) -0.0189(11) 0.0055(9)
F1 0.056(3) 0.048(3) 0.056(4) -0.001(3) -0.028(3) 0.008(2)
O1 0.039(3) 0.047(4) 0.066(5) 0.011(3) -0.020(3) 0.005(3)
O2 0.039(3) 0.038(4) 0.045(4) -0.001(3) -0.019(3) 0.007(3)
O3 0.044(3) 0.026(3) 0.059(4) 0.002(3) -0.015(3) 0.006(3)
O4 0.076(5) 0.033(4) 0.101(6) 0.021(4) -0.047(5) -0.008(4)
O5 0.050(4) 0.069(5) 0.092(6) 0.007(4) -0.035(4) -0.014(3)
O6 0.038(3) 0.029(3) 0.050(4) -0.004(3) -0.013(3) 0.007(2)
O7 0.044(3) 0.031(4) 0.058(4) -0.003(3) -0.014(3) 0.004(3)
N1 0.046(4) 0.031(5) 0.071(6) 0.009(4) -0.033(4) 0.000(3)
N2 0.054(5) 0.038(5) 0.058(6) 0.013(4) -0.027(4) 0.000(4)
C1 0.040(5) 0.037(5) 0.071(7) -0.009(5) -0.026(5) 0.004(4)
C2 0.041(5) 0.042(6) 0.059(7) 0.010(5) -0.023(5) 0.002(4)
C3 0.037(4) 0.041(5) 0.040(6) 0.000(4) -0.019(4) 0.001(4)
C4 0.043(5) 0.044(6) 0.050(6) 0.008(5) -0.032(5) -0.004(4)
C5 0.036(5) 0.055(7) 0.065(7) 0.016(5) -0.024(5) 0.000(4)
C6 0.049(5) 0.045(6) 0.047(6) 0.009(5) -0.022(5) -0.005(4)
C7 0.045(5) 0.047(6) 0.035(5) -0.008(4) -0.012(4) 0.000(4)
C8 0.045(5) 0.035(6) 0.060(7) -0.001(4) -0.013(5) 0.012(4)
C9 0.052(5) 0.031(5) 0.053(6) 0.005(4) -0.025(5) 0.006(4)
C10 0.056(6) 0.041(6) 0.082(9) -0.012(5) -0.016(6) -0.005(5)
C11 0.044(5) 0.040(5) 0.038(5) 0.003(4) -0.025(4) 0.012(4)
C12 0.044(5) 0.039(6) 0.068(7) 0.011(5) -0.025(5) 0.008(4)
C13 0.065(7) 0.045(6) 0.061(7) 0.007(5) -0.003(5) 0.001(5)
C14 0.057(6) 0.073(8) 0.048(7) 0.006(6) -0.026(5) 0.012(5)
C15 0.056(6) 0.065(7) 0.054(7) 0.010(6) -0.031(5) 0.019(5)
C16 0.046(5) 0.033(5) 0.049(6) -0.007(4) -0.022(5) 0.004(4)
C17 0.039(5) 0.038(5) 0.050(6) 0.002(4) -0.013(4) 0.011(4)
C18 0.029(4) 0.035(5) 0.057(6) 0.005(4) -0.015(4) 0.002(4)
C19 0.043(5) 0.041(6) 0.068(7) 0.011(5) -0.011(5) 0.010(4)
C20 0.050(5) 0.046(6) 0.080(8) -0.007(5) -0.030(5) 0.007(4)
C21 0.070(7) 0.041(6) 0.068(8) -0.006(5) -0.017(6) 0.008(5)
C22 0.045(5) 0.038(6) 0.064(7) -0.002(5) -0.016(5) 0.002(4)
C23 0.047(5) 0.041(6) 0.054(7) -0.013(5) -0.024(5) 0.015(4)
C24 0.042(6) 0.065(8) 0.100(10) 0.009(7) -0.015(6) 0.006(5)
C25 0.104(10) 0.100(11) 0.104(12) 0.052(9) -0.056(9) -0.008(8)
C26 0.068(7) 0.073(8) 0.080(9) -0.015(7) -0.032(6) 0.015(6)
C27 0.056(6) 0.037(5) 0.061(7) -0.007(5) -0.032(5) 0.008(4)
C28 0.058(6) 0.066(8) 0.078(9) -0.008(6) -0.023(6) 0.014(5)
C29 0.054(7) 0.079(10) 0.191(19) -0.020(11) -0.002(9) 0.026(7)
C30 0.063(7) 0.104(11) 0.077(9) -0.016(7) -0.028(6) -0.013(6)
C31 0.055(7) 0.126(13) 0.174(17) 0.088(12) -0.051(9) -0.034(8)
C38 0.106(10) 0.048(8) 0.132(13) -0.012(7) -0.069(10) -0.002(7)
C39 0.060(6) 0.043(6) 0.091(10) 0.009(6) -0.032(6) 0.007(5)
C40 0.074(7) 0.047(7) 0.103(11) -0.003(6) -0.016(7) 0.016(6)
P2 0.0372(12) 0.0351(13) 0.0499(16) -0.0021(11) -0.0174(11) -0.0047(9)
F2 0.045(3) 0.051(3) 0.056(4) -0.003(3) -0.022(3) -0.011(2)
O11 0.040(3) 0.053(4) 0.060(5) -0.012(3) -0.025(3) 0.001(3)
O12 0.049(3) 0.047(4) 0.040(4) 0.004(3) -0.018(3) -0.009(3)
O13 0.036(3) 0.031(3) 0.070(5) 0.001(3) -0.024(3) -0.004(2)
O14 0.073(5) 0.050(5) 0.094(6) -0.029(4) -0.056(4) 0.019(4)
O15 0.065(5) 0.066(5) 0.093(6) -0.014(4) -0.037(4) 0.018(4)
O16 0.025(3) 0.025(3) 0.039(4) 0.002(2) -0.011(2) -0.001(2)
O17 0.043(3) 0.031(3) 0.064(5) 0.000(3) -0.023(3) -0.001(3)
N3 0.043(4) 0.032(4) 0.062(5) -0.010(4) -0.031(4) 0.004(3)
N4 0.050(4) 0.037(5) 0.063(6) -0.010(4) -0.028(4) 0.009(4)
C41 0.039(5) 0.032(5) 0.080(8) -0.003(5) -0.028(5) -0.004(4)
C42 0.041(5) 0.048(6) 0.052(6) 0.000(5) -0.021(4) -0.008(4)
C43 0.044(5) 0.049(6) 0.051(6) -0.005(5) -0.026(5) -0.012(4)
C44 0.056(5) 0.040(5) 0.036(6) -0.011(4) -0.021(5) -0.004(4)
C45 0.038(5) 0.071(8) 0.049(7) -0.008(5) 0.000(4) -0.006(5)
C46 0.067(6) 0.029(6) 0.064(7) -0.016(5) -0.031(5) 0.011(5)
C47 0.050(5) 0.059(7) 0.047(6) -0.003(5) -0.016(5) 0.003(5)
C48 0.033(4) 0.033(5) 0.056(6) 0.001(4) -0.025(4) 0.002(3)
C49 0.078(7) 0.028(5) 0.044(6) -0.001(4) -0.015(5) -0.007(5)
C50 0.083(7) 0.030(6) 0.054(7) -0.003(5) -0.025(6) 0.005(5)
C51 0.045(5) 0.034(5) 0.057(6) -0.003(4) -0.022(5) -0.001(4)
C52 0.045(5) 0.041(6) 0.075(8) -0.014(5) -0.032(5) -0.004(4)
C53 0.069(7) 0.066(8) 0.051(7) -0.011(6) 0.009(6) -0.016(6)
C54 0.061(7) 0.070(8) 0.058(8) 0.002(6) -0.022(6) -0.014(6)
C55 0.041(5) 0.079(8) 0.056(7) -0.010(6) -0.022(5) -0.007(5)
C56 0.044(5) 0.035(6) 0.077(8) -0.006(5) -0.015(5) -0.014(4)
C57 0.037(5) 0.029(5) 0.067(7) 0.014(4) -0.013(4) -0.008(4)
C58 0.043(5) 0.035(6) 0.064(7) -0.003(5) -0.014(5) 0.000(4)
C59 0.042(5) 0.037(6) 0.097(9) 0.013(5) -0.035(6) -0.011(4)
C60 0.041(5) 0.075(9) 0.067(8) 0.006(6) -0.017(5) -0.013(5)
C61 0.059(6) 0.049(6) 0.070(8) 0.005(5) -0.039(6) 0.002(5)
C62 0.054(6) 0.043(6) 0.061(7) -0.002(5) -0.004(5) -0.002(4)
C63 0.037(4) 0.034(5) 0.048(6) 0.002(4) -0.021(4) -0.003(4)
C64 0.038(5) 0.057(7) 0.089(9) -0.014(6) -0.015(5) -0.003(4)
C65 0.091(9) 0.079(9) 0.065(8) -0.010(6) -0.037(7) -0.009(7)
C66 0.058(6) 0.059(7) 0.100(10) 0.015(7) -0.040(6) 0.000(5)
C67 0.051(5) 0.042(6) 0.079(9) 0.013(5) -0.031(6) -0.010(4)
C68 0.041(5) 0.056(7) 0.085(9) 0.019(6) -0.016(5) -0.018(5)
C69 0.041(6) 0.084(11) 0.21(2) 0.020(11) 0.024(9) -0.007(6)
C70 0.079(8) 0.107(12) 0.080(10) 0.009(8) -0.023(7) 0.030(8)
C71 0.067(8) 0.110(12) 0.165(17) -0.051(11) -0.061(10) 0.015(8)
C78 0.097(9) 0.057(8) 0.103(11) -0.015(7) -0.045(8) -0.007(7)
C79 0.073(7) 0.047(7) 0.100(11) -0.019(6) -0.021(7) -0.007(5)
C80 0.070(7) 0.036(6) 0.123(11) 0.005(6) -0.035(7) -0.019(5)

loop_
_geom_bond_atom_site_label_1
_geom_bond_atom_site_label_2
_geom_bond_distance
_geom_bond_site_symmetry_2
_geom_bond_publ_flag
P1 F1 1.610(6) . y
P1 O2 1.643(6) . y
P1 O3 1.640(7) . y
P1 O6 1.571(6) . y
P1 O7 1.625(6) . y
O1 C4 1.424(10) . ?
O1 C1 1.473(12) . ?
O2 C3 1.441(10) . ?
O3 C5 1.473(11) . ?
O4 C6 1.202(11) . ?
O5 C7 1.242(11) . ?
O6 C11 1.486(10) . ?
O7 C23 1.411(11) . ?
N1 C9 1.345(12) . ?
N1 C6 1.400(12) . ?
N1 C1 1.453(11) . ?
N2 C6 1.342(12) . ?
N2 C7 1.403(12) . ?
C1 C2 1.562(14) . ?
C2 C3 1.549(13) . ?
C3 C4 1.507(13) . ?
C4 C5 1.487(14) . ?
C7 C8 1.467(13) . ?
C8 C9 1.337(13) . ?
C8 C10 1.465(14) . ?
C11 C16 1.391(12) . ?
C11 C12 1.392(14) . ?
C12 C13 1.357(14) . ?
C12 C24 1.551(14) . ?
C13 C14 1.370(15) . ?
C14 C15 1.377(15) . ?
C14 C25 1.587(15) . ?
C15 C16 1.381(13) . ?
C16 C17 1.498(14) . ?
C17 C18 1.489(13) . ?
C17 C28 1.527(14) . ?
C18 C23 1.411(12) . ?
C18 C19 1.448(14) . ?
C19 C20 1.389(15) . ?
C20 C21 1.417(14) . ?
C20 C26 1.468(15) . ?
C21 C22 1.403(15) . ?
C22 C23 1.386(13) . ?
C22 C27 1.493(13) . ?
C24 C31 1.518(17) . ?
C24 C29 1.540(18) . ?
C24 C30 1.594(18) . ?
C25 C34A 1.628(18) . ?
C25 C32A 1.631(19) . ?
C25 C33A 1.632(19) . ?
C25 C32 1.633(18) . ?
C25 C34 1.636(19) . ?
C25 C33 1.636(17) . ?
C26 C36A 1.597(19) . ?
C26 C37 1.597(19) . ?
C26 C37A 1.598(19) . ?
C26 C35 1.600(19) . ?
C26 C36 1.608(19) . ?
C26 C35A 1.629(19) . ?
C27 C39 1.491(16) . ?
C27 C40 1.549(16) . ?
C27 C38 1.556(15) . ?
C32 C32A 0.99(3) . ?
C33 C33A 0.98(3) . ?
C34 C34A 0.98(3) . ?
C34 C33A 1.27(5) . ?
C35 C36A 1.22(4) . ?
C35 C35A 1.26(3) . ?
C36 C36A 1.27(3) . ?
C37 C37A 1.25(3) . ?
C37 C35A 1.82(5) . ?
P2 F2 1.622(6) . y
P2 O12 1.600(6) . y
P2 O13 1.642(7) . y
P2 O16 1.556(6) . y
P2 O17 1.602(6) . y
O11 C44 1.413(10) . ?
O11 C41 1.429(12) . ?
O12 C43 1.455(10) . ?
O13 C45 1.469(12) . ?
O14 C46 1.221(11) . ?
O15 C47 1.285(11) . ?
O16 C51 1.473(11) . ?
O17 C63 1.426(10) . ?
N3 C49 1.372(12) . ?
N3 C46 1.394(12) . ?
N3 C41 1.453(11) . ?
N4 C47 1.346(12) . ?
N4 C46 1.399(12) . ?
C41 C42 1.532(14) . ?
C42 C43 1.541(12) . ?
C43 C44 1.497(14) . ?
C44 C45 1.503(13) . ?
C47 C48 1.452(14) . ?
C48 C49 1.394(13) . ?
C48 C50 1.436(13) . ?
C51 C56 1.394(13) . ?
C51 C52 1.413(15) . ?
C52 C53 1.358(15) . ?
C52 C64 1.521(13) . ?
C53 C54 1.435(16) . ?
C54 C55 1.339(16) . ?
C54 C65 1.502(16) . ?
C55 C56 1.435(15) . ?
C56 C57 1.503(15) . ?
C57 C58 1.535(13) . ?
C57 C68 1.566(12) . ?
C58 C63 1.352(12) . ?
C58 C59 1.419(13) . ?
C59 C60 1.395(15) . ?
C60 C61 1.336(15) . ?
C60 C66 1.536(15) . ?
C60 C75A 1.94(6) . ?
C61 C62 1.457(14) . ?
C61 C75A 1.98(7) . ?
C62 C63 1.371(13) . ?
C62 C67 1.541(15) . ?
C64 C71 1.493(19) . ?
C64 C69 1.529(17) . ?
C64 C70 1.577(18) . ?
C65 C72A 1.609(19) . ?
C65 C73 1.61(2) . ?
C65 C74 1.615(18) . ?
C65 C73A 1.615(17) . ?
C65 C74A 1.62(2) . ?
C65 C72 1.618(19) . ?
C66 C75 1.565(19) . ?
C66 C76 1.57(2) . ?
C66 C77A 1.57(2) . ?
C66 C76A 1.58(2) . ?
C66 C77 1.588(18) . ?
C66 C75A 1.59(2) . ?
C67 C78 1.489(16) . ?
C67 C79 1.533(17) . ?
C67 C80 1.567(14) . ?
C72 C72A 0.95(3) . ?
C72 C74A 1.93(6) . ?
C73 C73A 0.95(3) . ?
C73 C72A 1.82(6) . ?
C74 C74A 0.95(3) . ?
C75 C75A 1.26(3) . ?
C76 C77A 1.24(5) . ?
C76 C76A 1.25(3) . ?
C77 C77A 1.25(3) . ?
C77 C75A 2.00(8) . ?
C1S C6S 1.3893 . ?
C1S C2S 1.3898 . ?
C2S C3S 1.3911 . ?
C3S C4S 1.3893 . ?
C4S C5S 1.3898 . ?
C5S C6S 1.3911 . ?
